data_8104887
loop_
_publ_author_name
'Li, Wu-Wu'
'Gu, Yuan-Zi'
'Cao, Lei'

_publ_section_title
;
 Synthesis and crystal structure of tert-butyl
 (2&#x2032;R,3R,3&#x2032;R,4a&#x2032;R,9a&#x2032;S)-1-acetyl-5-chloro-3&#x2033;-methyl-2,5&#x2033;,9&#x2032;-trioxo-1&#x2033;-phenyl-1&#x2033;,4a&#x2032;,5&#x2033;,9a&#x2032;-tetrahydro-1&#x2032;H,3&#x2032;H,9&#x2032;H-dispiro[indoline-3,4&#x2032;-xanthene-2&#x2032;,4&#x2033;-pyrazole]-3&#x2032;-carboxylate,
 C36H32ClN3O7
;
_journal_issue 1
_journal_name_full 'Zeitschrift f\"ur Kristallographie - New Crystal Structures'
_journal_page_first 77
_journal_page_last 80
_journal_paper_doi 10.1515/ncrs-2020-0408
_journal_volume 236
_journal_year 2021
_chemical_absolute_configuration ad
_chemical_formula_moiety 'C36 H32 Cl N3 O7'
_chemical_formula_sum 'C36 H32 Cl N3 O7'
_chemical_formula_weight 654.09
_space_group_crystal_system orthorhombic
_space_group_IT_number 19
_space_group_name_Hall 'P 2ac 2ab'
_space_group_name_H-M_alt 'P 21 21 21'
_atom_sites_solution_hydrogens geom
_atom_sites_solution_primary direct
_atom_sites_solution_secondary difmap
_cell_angle_alpha 90
_cell_angle_beta 90
_cell_angle_gamma 90
_cell_formula_units_Z 4
_cell_length_a 11.4608(5)
_cell_length_b 12.1489(5)
_cell_length_c 23.1684(7)
_cell_measurement_reflns_used 5533
_cell_measurement_temperature 100.0(10)
_cell_measurement_theta_max 73.4380
_cell_measurement_theta_min 4.0690
_cell_volume 3225.9(2)
_computing_cell_refinement 'Bruker SAINT'
_computing_data_collection 'Bruker APEX2'
_computing_data_reduction 'Bruker SAINT'
_computing_molecular_graphics 'Bruker SHELXTL'
_computing_publication_material 'Bruker SHELXTL'
_computing_structure_refinement 'SHELXL-2018/3 (Sheldrick, 2018)'
_computing_structure_solution 'SHELXT 2018/2 (Sheldrick, 2018)'
_diffrn_ambient_temperature 100.0(10)
_diffrn_measured_fraction_theta_full 0.988
_diffrn_measured_fraction_theta_max 0.956
_diffrn_measurement_device_type 'SuperNova, Dual, Cu at zero, AtlasS2'
_diffrn_measurement_method '\w scans'
_diffrn_radiation_type CuK\a
_diffrn_radiation_wavelength 1.54184
_diffrn_reflns_av_R_equivalents 0.0350
_diffrn_reflns_av_unetI/netI 0.0485
_diffrn_reflns_Laue_measured_fraction_full 0.988
_diffrn_reflns_Laue_measured_fraction_max 0.956
_diffrn_reflns_limit_h_max 13
_diffrn_reflns_limit_h_min -13
_diffrn_reflns_limit_k_max 9
_diffrn_reflns_limit_k_min -14
_diffrn_reflns_limit_l_max 28
_diffrn_reflns_limit_l_min -28
_diffrn_reflns_number 11377
_diffrn_reflns_point_group_measured_fraction_full 0.938
_diffrn_reflns_point_group_measured_fraction_max 0.892
_diffrn_reflns_theta_full 67.684
_diffrn_reflns_theta_max 74.322
_diffrn_reflns_theta_min 3.816
_diffrn_source 'fine-focus sealed tube'
_exptl_absorpt_coefficient_mu 1.506
_exptl_absorpt_correction_T_max 1.506
_exptl_absorpt_correction_T_min 1.00000
_exptl_absorpt_correction_type multi-scan
_exptl_absorpt_process_details '(SADABS; Bruker, 1999)'
_exptl_crystal_colour colourless
_exptl_crystal_density_diffrn 1.347
_exptl_crystal_density_method 'not measured'
_exptl_crystal_description block
_exptl_crystal_F_000 1368
_exptl_crystal_size_max 0.13
_exptl_crystal_size_mid 0.11
_exptl_crystal_size_min 0.1
_refine_diff_density_max 0.706
_refine_diff_density_min -0.496
_refine_diff_density_rms 0.069
_refine_ls_abs_structure_details
;
 Flack x determined using 1834 quotients [(I+)-(I-)]/[(I+)+(I-)]
 (Parsons, Flack and Wagner, Acta Cryst. B69 (2013) 249-259).
;
_refine_ls_abs_structure_Flack 0.003(11)
_refine_ls_extinction_coef .
_refine_ls_extinction_method 'SHELXL-2018/3 (Sheldrick 2018)'
_refine_ls_goodness_of_fit_ref 1.063
_refine_ls_hydrogen_treatment constr
_refine_ls_matrix_type full
_refine_ls_number_parameters 429
_refine_ls_number_reflns 5861
_refine_ls_number_restraints 0
_refine_ls_restrained_S_all 1.063
_refine_ls_R_factor_all 0.0690
_refine_ls_R_factor_gt 0.0588
_refine_ls_shift/su_max 0.000
_refine_ls_shift/su_mean 0.000
_refine_ls_structure_factor_coef Fsqd
_refine_ls_weighting_details 'w=1/[\s^2^(Fo^2^)+(0.0591P)^2^+4.8626P] where P=(Fo^2^+2Fc^2^)/3'
_refine_ls_weighting_scheme calc
_refine_ls_wR_factor_gt 0.1469
_refine_ls_wR_factor_ref 0.1546
_reflns_Friedel_coverage 0.661
_reflns_Friedel_fraction_full 0.872
_reflns_Friedel_fraction_max 0.809
_reflns_number_gt 5154
_reflns_number_total 5861
_reflns_threshold_expression 'I > 2\s(I)'
_cod_data_source_file suppl_j_ncrs-2020-0408_suppl.cif
_cod_data_source_block I
_cod_database_code 8104887
_shelx_space_group_comment
;
The symmetry employed for this shelxl refinement is uniquely defined
by the following loop, which should always be used as a source of
symmetry information in preference to the above space-group names.
They are only intended as comments.
;

loop_
_space_group_symop_operation_xyz
'x, y, z'
'-x+1/2, -y, z+1/2'
'-x, y+1/2, -z+1/2'
'x+1/2, -y+1/2, -z'

loop_
_atom_site_label
_atom_site_type_symbol
_atom_site_fract_x
_atom_site_fract_y
_atom_site_fract_z
_atom_site_U_iso_or_equiv
_atom_site_adp_type
_atom_site_occupancy
_atom_site_site_symmetry_order
_atom_site_calc_flag
_atom_site_refinement_flags_posn
_atom_site_refinement_flags_adp
_atom_site_refinement_flags_occupancy
_atom_site_disorder_assembly
_atom_site_disorder_group
C1 C 0.2794(5) 0.4550(5) 0.8815(2) 0.0282(12) Uani 1 1 d . . . . .
C2 C 0.2686(5) 0.5156(5) 0.9330(2) 0.0342(13) Uani 1 1 d . . . . .
H2 H 0.329590 0.560107 0.945511 0.041 Uiso 1 1 calc R U . . .
C3 C 0.1677(6) 0.5088(6) 0.9647(2) 0.0410(15) Uani 1 1 d . . . . .
H3 H 0.159948 0.550031 0.998264 0.049 Uiso 1 1 calc R U . . .
C4 C 0.0769(5) 0.4405(6) 0.9470(2) 0.0378(14) Uani 1 1 d . . . . .
H4 H 0.010625 0.433793 0.969845 0.045 Uiso 1 1 calc R U . . .
C5 C 0.0841(5) 0.3824(5) 0.8956(2) 0.0308(12) Uani 1 1 d . . . . .
H5 H 0.022429 0.338770 0.883084 0.037 Uiso 1 1 calc R U . . .
C6 C 0.1858(5) 0.3909(5) 0.8633(2) 0.0275(11) Uani 1 1 d . . . . .
C7 C 0.2816(4) 0.3646(4) 0.7739(2) 0.0226(11) Uani 1 1 d . . . . .
H7 H 0.267463 0.440940 0.762147 0.027 Uiso 1 1 calc R U . . .
C8 C 0.3984(4) 0.3598(4) 0.8047(2) 0.0239(11) Uani 1 1 d . . . . .
H8 H 0.403738 0.287983 0.823844 0.029 Uiso 1 1 calc R U . . .
C9 C 0.3928(5) 0.4472(5) 0.8516(2) 0.0278(11) Uani 1 1 d . . . . .
C10 C 0.5056(5) 0.3717(5) 0.7656(2) 0.0277(11) Uani 1 1 d . . . . .
H10A H 0.559169 0.312081 0.774155 0.033 Uiso 1 1 calc R U . . .
H10B H 0.544678 0.440105 0.775168 0.033 Uiso 1 1 calc R U . . .
C11 C 0.4796(4) 0.3710(4) 0.6996(2) 0.0236(11) Uani 1 1 d . . . . .
C12 C 0.3868(4) 0.2825(4) 0.6868(2) 0.0225(11) Uani 1 1 d . . . . .
H12 H 0.421713 0.212829 0.699179 0.027 Uiso 1 1 calc R U . . .
C13 C 0.2694(4) 0.2911(4) 0.7204(2) 0.0220(10) Uani 1 1 d . . . . .
C14 C 0.2391(5) 0.1713(5) 0.7387(2) 0.0252(11) Uani 1 1 d . . . . .
C15 C 0.0813(4) 0.2389(4) 0.6875(2) 0.0238(10) Uani 1 1 d . . . . .
C16 C 0.1621(4) 0.3225(4) 0.6870(2) 0.0244(11) Uani 1 1 d . . . . .
C17 C 0.1366(5) 0.4232(5) 0.6606(2) 0.0265(11) Uani 1 1 d . . . . .
H17 H 0.190097 0.480696 0.660424 0.032 Uiso 1 1 calc R U . . .
C18 C 0.0288(5) 0.4335(5) 0.6347(2) 0.0297(12) Uani 1 1 d . . . . .
C19 C -0.0512(5) 0.3486(5) 0.6331(2) 0.0308(12) Uani 1 1 d . . . . .
H19 H -0.122251 0.358230 0.614380 0.037 Uiso 1 1 calc R U . . .
C20 C -0.0255(5) 0.2480(5) 0.6597(2) 0.0293(12) Uani 1 1 d . . . . .
H20 H -0.077996 0.189599 0.658831 0.035 Uiso 1 1 calc R U . . .
C21 C 0.5894(4) 0.3482(5) 0.6662(2) 0.0263(11) Uani 1 1 d . . . . .
C22 C 0.4518(4) 0.4870(4) 0.6776(2) 0.0247(11) Uani 1 1 d . . . . .
C23 C 0.6564(5) 0.2432(5) 0.6687(3) 0.0363(14) Uani 1 1 d . . . . .
H23A H 0.719699 0.246013 0.641559 0.055 Uiso 1 1 calc R U . . .
H23B H 0.605858 0.182851 0.659173 0.055 Uiso 1 1 calc R U . . .
H23C H 0.686938 0.233016 0.706900 0.055 Uiso 1 1 calc R U . . .
C24 C 0.5480(5) 0.6067(4) 0.6028(2) 0.0266(11) Uani 1 1 d . . . . .
C25 C 0.6561(5) 0.6313(5) 0.5790(2) 0.0319(13) Uani 1 1 d . . . . .
H25 H 0.720847 0.587944 0.587213 0.038 Uiso 1 1 calc R U . . .
C26 C 0.6659(6) 0.7218(5) 0.5427(2) 0.0385(15) Uani 1 1 d . . . . .
H26 H 0.737748 0.738762 0.526347 0.046 Uiso 1 1 calc R U . . .
C27 C 0.5705(6) 0.7866(5) 0.5306(2) 0.0402(15) Uani 1 1 d . . . . .
H27 H 0.578179 0.846566 0.505969 0.048 Uiso 1 1 calc R U . . .
C28 C 0.4637(6) 0.7631(5) 0.5549(3) 0.0410(15) Uani 1 1 d . . . . .
H28 H 0.399698 0.807588 0.546869 0.049 Uiso 1 1 calc R U . . .
C29 C 0.4512(5) 0.6716(5) 0.5917(2) 0.0338(13) Uani 1 1 d . . . . .
H29 H 0.379365 0.655189 0.608300 0.041 Uiso 1 1 calc R U . . .
C30 C 0.3621(5) 0.2683(4) 0.6226(2) 0.0244(11) Uani 1 1 d . . . . .
C31 C 0.2764(5) 0.1299(5) 0.5567(2) 0.0309(13) Uani 1 1 d . . . . .
C32 C 0.2283(7) 0.0171(6) 0.5721(3) 0.0450(16) Uani 1 1 d . . . . .
H32A H 0.286159 -0.023717 0.592997 0.068 Uiso 1 1 calc R U . . .
H32B H 0.208421 -0.021689 0.537332 0.068 Uiso 1 1 calc R U . . .
H32C H 0.159826 0.025518 0.595537 0.068 Uiso 1 1 calc R U . . .
C33 C 0.1837(6) 0.2035(6) 0.5300(3) 0.0422(15) Uani 1 1 d . . . . .
H33A H 0.117856 0.208175 0.555525 0.063 Uiso 1 1 calc R U . . .
H33B H 0.159334 0.173073 0.493729 0.063 Uiso 1 1 calc R U . . .
H33C H 0.215358 0.275727 0.523943 0.063 Uiso 1 1 calc R U . . .
C34 C 0.3847(6) 0.1202(6) 0.5199(2) 0.0441(16) Uani 1 1 d . . . . .
H34A H 0.409591 0.192216 0.508167 0.066 Uiso 1 1 calc R U . . .
H34B H 0.367734 0.076592 0.486403 0.066 Uiso 1 1 calc R U . . .
H34C H 0.445624 0.085562 0.541826 0.066 Uiso 1 1 calc R U . . .
C35 C 0.0680(5) 0.0449(5) 0.7250(2) 0.0321(13) Uani 1 1 d . . . . .
C36 C 0.1404(6) -0.0537(5) 0.7378(3) 0.0436(15) Uani 1 1 d . . . . .
H36A H 0.173319 -0.046966 0.775736 0.065 Uiso 1 1 calc R U . . .
H36B H 0.202048 -0.059320 0.709899 0.065 Uiso 1 1 calc R U . . .
H36C H 0.092595 -0.118522 0.736037 0.065 Uiso 1 1 calc R U . . .
O1 O 0.4761(4) 0.5057(3) 0.86414(16) 0.0363(9) Uani 1 1 d . . . . .
O2 O 0.1892(3) 0.3315(3) 0.81252(14) 0.0257(8) Uani 1 1 d . . . . .
O3 O 0.3027(3) 0.1105(3) 0.76560(16) 0.0310(9) Uani 1 1 d . . . . .
O4 O -0.0364(4) 0.0428(4) 0.71914(19) 0.0448(11) Uani 1 1 d . . . . .
O5 O 0.3083(3) 0.1728(3) 0.61473(14) 0.0256(8) Uani 1 1 d . . . . .
O6 O 0.3864(4) 0.3352(3) 0.58597(15) 0.0358(10) Uani 1 1 d . . . . .
O7 O 0.3726(3) 0.5478(3) 0.69324(16) 0.0310(9) Uani 1 1 d . . . . .
N1 N 0.1276(4) 0.1462(4) 0.71786(18) 0.0253(9) Uani 1 1 d . . . . .
N2 N 0.5377(4) 0.5122(4) 0.63875(18) 0.0239(9) Uani 1 1 d . . . . .
N3 N 0.6207(4) 0.4275(4) 0.63294(19) 0.0268(10) Uani 1 1 d . . . . .
Cl1 Cl -0.00963(13) 0.56086(13) 0.60524(6) 0.0416(4) Uani 1 1 d . . . . .

loop_
_atom_site_aniso_label
_atom_site_aniso_U_11
_atom_site_aniso_U_22
_atom_site_aniso_U_33
_atom_site_aniso_U_23
_atom_site_aniso_U_13
_atom_site_aniso_U_12
C1 0.040(3) 0.021(3) 0.024(2) 0.001(2) -0.002(2) 0.000(2)
C2 0.043(3) 0.031(4) 0.028(3) -0.005(2) -0.003(2) -0.001(3)
C3 0.050(4) 0.045(4) 0.028(3) -0.007(3) 0.004(2) 0.003(3)
C4 0.042(3) 0.044(4) 0.027(3) 0.000(3) 0.008(2) 0.003(3)
C5 0.034(3) 0.031(3) 0.028(2) 0.001(2) 0.001(2) -0.001(2)
C6 0.031(3) 0.028(3) 0.024(2) -0.001(2) -0.001(2) 0.005(2)
C7 0.022(2) 0.025(3) 0.021(2) 0.001(2) 0.0019(18) -0.003(2)
C8 0.027(3) 0.021(3) 0.023(2) 0.000(2) -0.0035(19) -0.001(2)
C9 0.033(3) 0.026(3) 0.025(2) 0.002(2) -0.004(2) -0.002(2)
C10 0.026(3) 0.031(3) 0.025(2) -0.002(2) -0.003(2) -0.003(2)
C11 0.026(3) 0.021(3) 0.025(2) 0.002(2) 0.0005(19) -0.002(2)
C12 0.029(3) 0.018(3) 0.021(2) 0.001(2) -0.001(2) 0.002(2)
C13 0.025(3) 0.019(3) 0.022(2) 0.002(2) 0.0005(19) -0.001(2)
C14 0.030(3) 0.023(3) 0.023(2) 0.002(2) 0.004(2) 0.000(2)
C15 0.028(3) 0.019(3) 0.024(2) -0.001(2) 0.0022(19) 0.001(2)
C16 0.026(3) 0.025(3) 0.022(2) 0.000(2) -0.0001(19) 0.001(2)
C17 0.029(3) 0.025(3) 0.026(2) 0.002(2) 0.002(2) 0.001(2)
C18 0.028(3) 0.034(3) 0.027(2) 0.006(2) -0.001(2) 0.001(2)
C19 0.028(3) 0.038(3) 0.027(2) 0.004(2) -0.005(2) -0.002(2)
C20 0.023(3) 0.034(3) 0.031(2) 0.001(2) 0.000(2) -0.007(2)
C21 0.022(3) 0.026(3) 0.031(2) -0.001(2) 0.000(2) 0.001(2)
C22 0.018(2) 0.027(3) 0.029(2) -0.004(2) -0.0008(19) -0.003(2)
C23 0.028(3) 0.025(3) 0.055(4) 0.003(3) 0.007(2) 0.005(2)
C24 0.037(3) 0.018(3) 0.025(2) -0.004(2) -0.001(2) -0.005(2)
C25 0.040(3) 0.027(3) 0.029(3) -0.003(2) 0.003(2) -0.004(2)
C26 0.052(4) 0.035(4) 0.028(3) -0.004(3) 0.007(3) -0.013(3)
C27 0.061(4) 0.032(4) 0.027(3) 0.002(3) -0.002(3) -0.011(3)
C28 0.056(4) 0.032(3) 0.035(3) 0.001(3) -0.011(3) 0.000(3)
C29 0.043(3) 0.031(3) 0.028(3) 0.001(2) -0.005(2) -0.002(3)
C30 0.028(3) 0.021(3) 0.024(2) 0.000(2) -0.0019(19) -0.002(2)
C31 0.034(3) 0.038(4) 0.020(2) -0.010(2) -0.002(2) -0.004(3)
C32 0.066(5) 0.034(4) 0.035(3) -0.009(3) -0.004(3) -0.009(3)
C33 0.046(4) 0.047(4) 0.033(3) -0.005(3) -0.009(3) 0.002(3)
C34 0.044(4) 0.062(5) 0.026(3) -0.009(3) 0.005(2) 0.001(3)
C35 0.048(4) 0.023(3) 0.025(2) 0.004(2) 0.000(2) -0.010(3)
C36 0.060(4) 0.025(3) 0.046(3) 0.004(3) -0.002(3) -0.012(3)
O1 0.041(2) 0.033(2) 0.0354(19) -0.0077(18) -0.0020(17) -0.0073(19)
O2 0.0287(19) 0.027(2) 0.0218(16) -0.0016(16) 0.0022(14) -0.0017(16)
O3 0.035(2) 0.027(2) 0.0304(18) 0.0062(17) -0.0023(16) -0.0001(17)
O4 0.040(2) 0.045(3) 0.049(2) 0.009(2) -0.0063(19) -0.020(2)
O5 0.033(2) 0.023(2) 0.0201(16) -0.0024(15) -0.0003(14) -0.0037(15)
O6 0.047(2) 0.035(2) 0.0258(18) 0.0069(18) -0.0043(16) -0.010(2)
O7 0.030(2) 0.026(2) 0.037(2) -0.0001(17) 0.0025(16) 0.0026(17)
N1 0.028(2) 0.022(2) 0.026(2) 0.0039(19) -0.0008(17) -0.0030(19)
N2 0.028(2) 0.015(2) 0.029(2) -0.0018(17) 0.0021(17) 0.0001(17)
N3 0.029(2) 0.019(2) 0.032(2) -0.0052(19) 0.0022(18) -0.0005(19)
Cl1 0.0404(8) 0.0386(8) 0.0456(7) 0.0136(7) -0.0101(6) 0.0026(7)

loop_
_atom_type_symbol
_atom_type_description
_atom_type_scat_dispersion_real
_atom_type_scat_dispersion_imag
_atom_type_scat_source
C C 0.0181 0.0091 'International Tables Vol C Tables 4.2.6.8 and 6.1.1.4'
H H 0.0000 0.0000 'International Tables Vol C Tables 4.2.6.8 and 6.1.1.4'
Cl Cl 0.3639 0.7018 'International Tables Vol C Tables 4.2.6.8 and 6.1.1.4'
N N 0.0311 0.0180 'International Tables Vol C Tables 4.2.6.8 and 6.1.1.4'
O O 0.0492 0.0322 'International Tables Vol C Tables 4.2.6.8 and 6.1.1.4'

loop_
_geom_angle_atom_site_label_1
_geom_angle_atom_site_label_2
_geom_angle_atom_site_label_3
_geom_angle
_geom_angle_site_symmetry_1
_geom_angle_site_symmetry_3
C6 C1 C2 118.8(5) . .
C6 C1 C9 120.1(5) . .
C2 C1 C9 120.6(5) . .
C3 C2 C1 119.7(6) . .
C3 C2 H2 120.1 . .
C1 C2 H2 120.1 . .
C2 C3 C4 120.5(5) . .
C2 C3 H3 119.7 . .
C4 C3 H3 119.7 . .
C5 C4 C3 120.8(5) . .
C5 C4 H4 119.6 . .
C3 C4 H4 119.6 . .
C4 C5 C6 118.3(5) . .
C4 C5 H5 120.8 . .
C6 C5 H5 120.8 . .
O2 C6 C5 116.3(5) . .
O2 C6 C1 121.9(5) . .
C5 C6 C1 121.8(5) . .
O2 C7 C8 110.1(4) . .
O2 C7 C13 105.8(4) . .
C8 C7 C13 116.0(4) . .
O2 C7 H7 108.2 . .
C8 C7 H7 108.2 . .
C13 C7 H7 108.2 . .
C7 C8 C9 105.8(4) . .
C7 C8 C10 115.1(4) . .
C9 C8 C10 113.0(4) . .
C7 C8 H8 107.6 . .
C9 C8 H8 107.6 . .
C10 C8 H8 107.6 . .
O1 C9 C1 122.6(5) . .
O1 C9 C8 122.8(5) . .
C1 C9 C8 114.7(5) . .
C8 C10 C11 115.3(4) . .
C8 C10 H10A 108.5 . .
C11 C10 H10A 108.5 . .
C8 C10 H10B 108.5 . .
C11 C10 H10B 108.5 . .
H10A C10 H10B 107.5 . .
C21 C11 C22 99.9(4) . .
C21 C11 C12 110.5(4) . .
C22 C11 C12 115.7(4) . .
C21 C11 C10 110.3(4) . .
C22 C11 C10 111.2(4) . .
C12 C11 C10 109.0(4) . .
C30 C12 C11 113.3(4) . .
C30 C12 C13 109.6(4) . .
C11 C12 C13 117.0(4) . .
C30 C12 H12 105.3 . .
C11 C12 H12 105.3 . .
C13 C12 H12 105.3 . .
C16 C13 C7 110.0(4) . .
C16 C13 C14 101.3(4) . .
C7 C13 C14 110.2(4) . .
C16 C13 C12 117.8(4) . .
C7 C13 C12 111.3(4) . .
C14 C13 C12 105.5(4) . .
O3 C14 N1 126.4(5) . .
O3 C14 C13 125.3(5) . .
N1 C14 C13 108.3(4) . .
C16 C15 C20 122.1(5) . .
C16 C15 N1 109.6(4) . .
C20 C15 N1 128.2(5) . .
C15 C16 C17 120.6(5) . .
C15 C16 C13 111.1(5) . .
C17 C16 C13 128.2(5) . .
C18 C17 C16 117.2(5) . .
C18 C17 H17 121.4 . .
C16 C17 H17 121.4 . .
C17 C18 C19 122.6(5) . .
C17 C18 Cl1 118.4(4) . .
C19 C18 Cl1 118.9(4) . .
C18 C19 C20 120.1(5) . .
C18 C19 H19 120.0 . .
C20 C19 H19 120.0 . .
C15 C20 C19 117.3(5) . .
C15 C20 H20 121.3 . .
C19 C20 H20 121.3 . .
N3 C21 C23 121.4(5) . .
N3 C21 C11 113.9(5) . .
C23 C21 C11 124.7(5) . .
O7 C22 N2 126.3(5) . .
O7 C22 C11 127.7(5) . .
N2 C22 C11 105.9(4) . .
C21 C23 H23A 109.5 . .
C21 C23 H23B 109.5 . .
H23A C23 H23B 109.5 . .
C21 C23 H23C 109.5 . .
H23A C23 H23C 109.5 . .
H23B C23 H23C 109.5 . .
C29 C24 C25 121.2(5) . .
C29 C24 N2 120.1(5) . .
C25 C24 N2 118.7(5) . .
C26 C25 C24 118.9(6) . .
C26 C25 H25 120.5 . .
C24 C25 H25 120.5 . .
C27 C26 C25 120.8(6) . .
C27 C26 H26 119.6 . .
C25 C26 H26 119.6 . .
C26 C27 C28 120.3(6) . .
C26 C27 H27 119.9 . .
C28 C27 H27 119.9 . .
C27 C28 C29 120.1(6) . .
C27 C28 H28 119.9 . .
C29 C28 H28 119.9 . .
C24 C29 C28 118.7(6) . .
C24 C29 H29 120.7 . .
C28 C29 H29 120.7 . .
O6 C30 O5 126.8(5) . .
O6 C30 C12 124.5(5) . .
O5 C30 C12 108.7(4) . .
O5 C31 C34 109.6(4) . .
O5 C31 C32 101.2(4) . .
C34 C31 C32 111.1(5) . .
O5 C31 C33 109.5(4) . .
C34 C31 C33 113.0(5) . .
C32 C31 C33 111.8(5) . .
C31 C32 H32A 109.5 . .
C31 C32 H32B 109.5 . .
H32A C32 H32B 109.5 . .
C31 C32 H32C 109.5 . .
H32A C32 H32C 109.5 . .
H32B C32 H32C 109.5 . .
C31 C33 H33A 109.5 . .
C31 C33 H33B 109.5 . .
H33A C33 H33B 109.5 . .
C31 C33 H33C 109.5 . .
H33A C33 H33C 109.5 . .
H33B C33 H33C 109.5 . .
C31 C34 H34A 109.5 . .
C31 C34 H34B 109.5 . .
H34A C34 H34B 109.5 . .
C31 C34 H34C 109.5 . .
H34A C34 H34C 109.5 . .
H34B C34 H34C 109.5 . .
O4 C35 N1 119.0(5) . .
O4 C35 C36 124.0(6) . .
N1 C35 C36 117.0(5) . .
C35 C36 H36A 109.5 . .
C35 C36 H36B 109.5 . .
H36A C36 H36B 109.5 . .
C35 C36 H36C 109.5 . .
H36A C36 H36C 109.5 . .
H36B C36 H36C 109.5 . .
C6 O2 C7 113.8(4) . .
C30 O5 C31 123.1(4) . .
C14 N1 C35 126.1(5) . .
C14 N1 C15 109.7(4) . .
C35 N1 C15 124.2(4) . .
C22 N2 N3 112.7(4) . .
C22 N2 C24 128.7(4) . .
N3 N2 C24 118.5(4) . .
C21 N3 N2 107.6(4) . .

loop_
_geom_bond_atom_site_label_1
_geom_bond_atom_site_label_2
_geom_bond_distance
_geom_bond_site_symmetry_2
C1 C6 1.391(8) .
C1 C2 1.408(7) .
C1 C9 1.475(8) .
C2 C3 1.372(8) .
C2 H2 0.9300 .
C3 C4 1.393(9) .
C3 H3 0.9300 .
C4 C5 1.386(8) .
C4 H4 0.9300 .
C5 C6 1.389(7) .
C5 H5 0.9300 .
C6 O2 1.381(6) .
C7 O2 1.445(6) .
C7 C8 1.519(7) .
C7 C13 1.533(7) .
C7 H7 0.9800 .
C8 C9 1.520(7) .
C8 C10 1.532(7) .
C8 H8 0.9800 .
C9 O1 1.226(7) .
C10 C11 1.558(6) .
C10 H10A 0.9700 .
C10 H10B 0.9700 .
C11 C21 1.503(7) .
C11 C22 1.532(7) .
C11 C12 1.541(7) .
C12 C30 1.523(7) .
C12 C13 1.558(7) .
C12 H12 0.9800 .
C13 C16 1.502(7) .
C13 C14 1.554(7) .
C14 O3 1.211(6) .
C14 N1 1.400(7) .
C15 C16 1.374(7) .
C15 C20 1.388(7) .
C15 N1 1.430(7) .
C16 C17 1.399(8) .
C17 C18 1.379(7) .
C17 H17 0.9300 .
C18 C19 1.380(8) .
C18 Cl1 1.748(6) .
C19 C20 1.400(8) .
C19 H19 0.9300 .
C20 H20 0.9300 .
C21 N3 1.285(7) .
C21 C23 1.491(8) .
C22 O7 1.225(6) .
C22 N2 1.369(6) .
C23 H23A 0.9600 .
C23 H23B 0.9600 .
C23 H23C 0.9600 .
C24 C29 1.386(8) .
C24 C25 1.388(8) .
C24 N2 1.423(7) .
C25 C26 1.388(8) .
C25 H25 0.9300 .
C26 C27 1.376(9) .
C26 H26 0.9300 .
C27 C28 1.376(9) .
C27 H27 0.9300 .
C28 C29 1.408(9) .
C28 H28 0.9300 .
C29 H29 0.9300 .
C30 O6 1.208(6) .
C30 O5 1.326(6) .
C31 O5 1.487(6) .
C31 C34 1.511(8) .
C31 C32 1.519(9) .
C31 C33 1.521(8) .
C32 H32A 0.9600 .
C32 H32B 0.9600 .
C32 H32C 0.9600 .
C33 H33A 0.9600 .
C33 H33B 0.9600 .
C33 H33C 0.9600 .
C34 H34A 0.9600 .
C34 H34B 0.9600 .
C34 H34C 0.9600 .
C35 O4 1.204(7) .
C35 N1 1.417(7) .
C35 C36 1.487(9) .
C36 H36A 0.9600 .
C36 H36B 0.9600 .
C36 H36C 0.9600 .
N2 N3 1.407(6) .
